data_1546651
loop_
_publ_author_name
'Rayni, Ibtissam'
'El Bakri, Youness'
'Sebhaoui, Jihad'
'El Bourakadi, Khadija'
'Essassi, El Mokhtar'
'Mague, Joel T.'

_publ_section_title
;
 2-(1-Hexyl-2-oxo-2,3-dihydro-1<i>H</i>-indol-3-ylidene)propanedinitrile
;
_journal_coeditor_code SJ4112
_journal_issue 5
_journal_name_full IUCrData
_journal_page_first x170706
_journal_paper_doi 10.1107/S2414314617007064
_journal_volume 2
_journal_year 2017
_chemical_formula_iupac 'C17 H17 N3 O'
_chemical_formula_moiety 'C17 H17 N3 O'
_chemical_formula_sum 'C17 H17 N3 O'
_chemical_formula_weight 279.33
_chemical_name_systematic
;
2-(1-Hexyl-2-oxo-2,3-dihydro-1<i>H</i>-indol-3-ylidene)propanedinitrile
;
_space_group_crystal_system orthorhombic
_space_group_IT_number 33
_space_group_name_Hall 'P 2c -2n'
_space_group_name_H-M_alt 'P n a 21'
_symmetry_space_group_name_Hall 'P 2c -2n'
_symmetry_space_group_name_H-M 'P n a 21'
_atom_sites_solution_hydrogens mixed
_atom_sites_solution_primary direct
_atom_sites_solution_secondary difmap
_audit_creation_method SHELXL-2014/7
_cell_angle_alpha 90
_cell_angle_beta 90
_cell_angle_gamma 90
_cell_formula_units_Z 4
_cell_length_a 12.0350(5)
_cell_length_b 24.5052(9)
_cell_length_c 4.9909(2)
_cell_measurement_reflns_used 9234
_cell_measurement_temperature 150.(2)
_cell_measurement_theta_max 72.6353
_cell_measurement_theta_min 3.6074
_cell_volume 1471.92(10)
_computing_cell_refinement
;
<i>SAINT</i> (Bruker, 2016)
;
_computing_data_collection
;
<i>APEX3</i> (Bruker, 2016)
;
_computing_data_reduction
;
<i>SAINT</i>  (Bruker, 2016)
;
_computing_molecular_graphics
;
<i>DIAMOND</i> (Brandenburg & Putz, 2012)
;
_computing_publication_material
;
<i>SHELXTL</i> (Sheldrick, 2008)
;
_computing_structure_refinement
;
<i>SHELXL2014</i> (Sheldrick, 2015<i>b</i>)
;
_computing_structure_solution
;
<i>SHELXT</i> (Sheldrick, 2015<i>a</i>)
;
_diffrn_ambient_temperature 150(2)
_diffrn_detector_area_resol_mean 10.4167
_diffrn_measured_fraction_theta_full 0.996
_diffrn_measured_fraction_theta_max 0.995
_diffrn_measurement_device_type 'Bruker D8 VENTURE PHOTON 100 CMOS'
_diffrn_measurement_method '\w scans'
_diffrn_radiation_monochromator mirror
_diffrn_radiation_type CuK\a
_diffrn_radiation_wavelength 1.54178
_diffrn_reflns_av_R_equivalents 0.0501
_diffrn_reflns_limit_h_max 14
_diffrn_reflns_limit_h_min -14
_diffrn_reflns_limit_k_max 26
_diffrn_reflns_limit_k_min -30
_diffrn_reflns_limit_l_max 5
_diffrn_reflns_limit_l_min -6
_diffrn_reflns_number 10951
_diffrn_reflns_theta_full 72.650
_diffrn_reflns_theta_max 72.682
_diffrn_reflns_theta_min 3.607
_exptl_absorpt_coefficient_mu 0.642
_exptl_absorpt_correction_T_max 0.98
_exptl_absorpt_correction_T_min 0.86
_exptl_absorpt_correction_type multi-scan
_exptl_absorpt_process_details
;
(<i>SADABS</i>; Bruker, 2016)
;
_exptl_crystal_colour orange
_exptl_crystal_density_diffrn 1.261
_exptl_crystal_density_method 'not measured'
_exptl_crystal_description plate
_exptl_crystal_F_000 592
_exptl_crystal_size_max 0.312
_exptl_crystal_size_mid 0.121
_exptl_crystal_size_min 0.027
_refine_diff_density_max 0.380
_refine_diff_density_min -0.191
_refine_ls_extinction_method none
_refine_ls_goodness_of_fit_ref 1.075
_refine_ls_hydrogen_treatment mixed
_refine_ls_matrix_type full
_refine_ls_number_parameters 247
_refine_ls_number_reflns 2456
_refine_ls_number_restraints 1
_refine_ls_restrained_S_all 1.075
_refine_ls_R_factor_all 0.0484
_refine_ls_R_factor_gt 0.0446
_refine_ls_shift/su_max 0.000
_refine_ls_shift/su_mean 0.000
_refine_ls_structure_factor_coef Fsqd
_refine_ls_weighting_details 'w=1/[\s^2^(Fo^2^)+(0.0724P)^2^+0.2296P] where P=(Fo^2^+2Fc^2^)/3'
_refine_ls_weighting_scheme calc
_refine_ls_wR_factor_gt 0.1108
_refine_ls_wR_factor_ref 0.1139
_reflns_number_gt 2293
_reflns_number_total 2456
_reflns_threshold_expression 'I > 2\s(I)'
_cod_data_source_file sj4112sup1.cif
_cod_data_source_block I
_cod_database_code 1546651
_shelx_space_group_comment
;
The symmetry employed for this shelxl refinement is uniquely defined
by the following loop, which should always be used as a source of
symmetry information in preference to the above space-group names.
They are only intended as comments.
;
_shelx_estimated_absorpt_t_min 0.825
_shelx_estimated_absorpt_t_max 0.983

loop_
_space_group_symop_operation_xyz
'x, y, z'
'-x, -y, z+1/2'
'x+1/2, -y+1/2, z'
'-x+1/2, y+1/2, z+1/2'

loop_
_atom_site_type_symbol
_atom_site_label
_atom_site_fract_x
_atom_site_fract_y
_atom_site_fract_z
_atom_site_U_iso_or_equiv
_atom_site_adp_type
_atom_site_calc_flag
_atom_site_occupancy
O O1 0.43707(17) 0.23427(8) 0.8224(5) 0.0360(5) Uani d 1
N N1 0.57751(17) 0.23919(8) 0.5072(5) 0.0253(5) Uani d 1
N N2 0.4030(2) 0.02200(11) 0.4344(7) 0.0404(7) Uani d 1
N N3 0.2816(2) 0.13700(11) 1.0310(6) 0.0380(6) Uani d 1
C C1 0.6233(2) 0.20390(10) 0.3149(6) 0.0226(6) Uani d 1
C C2 0.7104(2) 0.21380(11) 0.1406(6) 0.0273(6) Uani d 1
H H2 0.754(3) 0.2494(13) 0.128(8) 0.034(9) Uiso d 1
C C3 0.7402(2) 0.17153(12) -0.0332(6) 0.0296(6) Uani d 1
H H3 0.800(3) 0.1766(14) -0.155(9) 0.036(9) Uiso d 1
C C4 0.6858(2) 0.12108(12) -0.0306(7) 0.0297(6) Uani d 1
H H4 0.707(3) 0.0939(15) -0.151(9) 0.037(9) Uiso d 1
C C5 0.5998(2) 0.11140(11) 0.1507(6) 0.0253(6) Uani d 1
H H5 0.562(3) 0.0746(13) 0.145(8) 0.027(8) Uiso d 1
C C6 0.56841(19) 0.15300(10) 0.3244(6) 0.0217(5) Uani d 1
C C7 0.48545(19) 0.15684(10) 0.5328(6) 0.0230(5) Uani d 1
C C8 0.4937(2) 0.21416(11) 0.6448(6) 0.0263(6) Uani d 1
C C9 0.41289(19) 0.11947(11) 0.6307(6) 0.0247(6) Uani d 1
C C10 0.4070(2) 0.06503(12) 0.5225(7) 0.0308(6) Uani d 1
C C11 0.3402(2) 0.13069(11) 0.8536(6) 0.0286(6) Uani d 1
C C12 0.6099(2) 0.29548(11) 0.5559(7) 0.0283(6) Uani d 1
H H12A 0.611(3) 0.3029(16) 0.756(9) 0.045(11) Uiso d 1
H H12B 0.690(3) 0.3001(15) 0.493(9) 0.047(10) Uiso d 1
C C13 0.5359(2) 0.33637(11) 0.4133(6) 0.0262(6) Uani d 1
H H13A 0.455(3) 0.3282(13) 0.473(8) 0.032(8) Uiso d 1
H H13B 0.543(3) 0.3296(15) 0.234(9) 0.038(10) Uiso d 1
C C14 0.5682(2) 0.39492(11) 0.4838(7) 0.0281(6) Uani d 1
H H14A 0.564(3) 0.3969(14) 0.707(8) 0.034(9) Uiso d 1
H H14B 0.644(3) 0.4013(17) 0.415(9) 0.054(12) Uiso d 1
C C15 0.4910(2) 0.43796(10) 0.3688(6) 0.0276(6) Uani d 1
H H15A 0.480(3) 0.4318(16) 0.158(10) 0.054(12) Uiso d 1
H H15B 0.529(3) 0.4761(15) 0.403(9) 0.042(10) Uiso d 1
C C16 0.3748(2) 0.43823(11) 0.4915(7) 0.0292(6) Uani d 1
H H16A 0.386(4) 0.4422(16) 0.692(10) 0.050(11) Uiso d 1
H H16B 0.338(3) 0.4034(14) 0.448(7) 0.033(9) Uiso d 1
C C17 0.3042(2) 0.48580(12) 0.3981(8) 0.0369(7) Uani d 1
H H17A 0.2310 0.4839 0.4838 0.055 Uiso calc 1
H H17B 0.2953 0.4841 0.2031 0.055 Uiso calc 1
H H17C 0.3406 0.5202 0.4469 0.055 Uiso calc 1

loop_
_atom_site_aniso_label
_atom_site_aniso_U_11
_atom_site_aniso_U_22
_atom_site_aniso_U_33
_atom_site_aniso_U_12
_atom_site_aniso_U_13
_atom_site_aniso_U_23
O1 0.0386(11) 0.0338(11) 0.0357(13) 0.0015(9) 0.0127(10) -0.0065(9)
N1 0.0279(10) 0.0208(11) 0.0272(13) -0.0012(8) 0.0058(10) -0.0009(9)
N2 0.0466(14) 0.0266(12) 0.0480(18) -0.0084(11) 0.0080(13) 0.0004(12)
N3 0.0358(12) 0.0448(15) 0.0335(15) -0.0027(11) 0.0075(13) 0.0050(12)
C1 0.0231(11) 0.0216(12) 0.0231(14) 0.0015(10) 0.0004(10) 0.0002(10)
C2 0.0264(12) 0.0294(13) 0.0262(15) -0.0021(10) 0.0041(12) 0.0047(12)
C3 0.0245(11) 0.0352(14) 0.0291(16) 0.0025(11) 0.0061(12) 0.0033(13)
C4 0.0302(13) 0.0298(13) 0.0290(16) 0.0055(11) 0.0050(12) -0.0030(12)
C5 0.0245(11) 0.0248(13) 0.0265(15) 0.0020(10) 0.0005(11) -0.0001(12)
C6 0.0193(11) 0.0214(12) 0.0245(14) 0.0013(9) 0.0002(10) 0.0027(10)
C7 0.0238(11) 0.0232(12) 0.0221(13) 0.0020(9) 0.0006(10) 0.0008(11)
C8 0.0270(11) 0.0260(12) 0.0258(14) 0.0015(10) 0.0016(12) -0.0005(12)
C9 0.0221(11) 0.0282(13) 0.0238(14) -0.0009(9) 0.0020(11) 0.0041(11)
C10 0.0292(12) 0.0307(14) 0.0324(16) -0.0047(10) 0.0047(12) 0.0063(13)
C11 0.0246(12) 0.0320(14) 0.0292(16) -0.0008(10) 0.0006(12) 0.0059(12)
C12 0.0305(12) 0.0224(13) 0.0320(17) -0.0010(10) -0.0017(12) -0.0044(11)
C13 0.0312(13) 0.0224(12) 0.0249(15) -0.0002(10) -0.0010(11) -0.0016(11)
C14 0.0269(12) 0.0226(12) 0.0347(17) -0.0007(10) 0.0053(12) -0.0032(12)
C15 0.0331(14) 0.0205(12) 0.0291(16) -0.0015(10) 0.0049(12) 0.0050(12)
C16 0.0288(12) 0.0255(13) 0.0333(17) -0.0007(11) 0.0017(12) 0.0006(12)
C17 0.0323(14) 0.0287(14) 0.050(2) 0.0023(12) -0.0044(14) 0.0024(14)

loop_
_atom_type_symbol
_atom_type_description
_atom_type_scat_dispersion_real
_atom_type_scat_dispersion_imag
_atom_type_scat_source
C C 0.0181 0.0091 'International Tables Vol C Tables 4.2.6.8 and 6.1.1.4'
H H 0.0000 0.0000 'International Tables Vol C Tables 4.2.6.8 and 6.1.1.4'
N N 0.0311 0.0180 'International Tables Vol C Tables 4.2.6.8 and 6.1.1.4'
O O 0.0492 0.0322 'International Tables Vol C Tables 4.2.6.8 and 6.1.1.4'

loop_
_geom_angle_atom_site_label_1
_geom_angle_atom_site_label_2
_geom_angle_atom_site_label_3
_geom_angle
C8 N1 C1 110.9(2)
C8 N1 C12 122.7(2)
C1 N1 C12 126.4(2)
C2 C1 N1 128.2(2)
C2 C1 C6 122.0(3)
N1 C1 C6 109.7(2)
C1 C2 C3 117.0(2)
C1 C2 H2 125(2)
C3 C2 H2 118(2)
C2 C3 C4 121.9(3)
C2 C3 H3 120(2)
C4 C3 H3 118(2)
C5 C4 C3 120.2(3)
C5 C4 H4 120(2)
C3 C4 H4 120(2)
C6 C5 C4 118.8(2)
C6 C5 H5 124(2)
C4 C5 H5 118(2)
C5 C6 C1 120.0(2)
C5 C6 C7 133.2(2)
C1 C6 C7 106.9(2)
C9 C7 C6 131.3(3)
C9 C7 C8 122.4(2)
C6 C7 C8 106.3(2)
O1 C8 N1 126.6(3)
O1 C8 C7 127.2(3)
N1 C8 C7 106.2(2)
C7 C9 C10 121.4(3)
C7 C9 C11 122.7(3)
C10 C9 C11 115.8(2)
N2 C10 C9 179.3(3)
N3 C11 C9 176.8(3)
N1 C12 C13 113.0(2)
N1 C12 H12A 110(2)
C13 C12 H12A 111(2)
N1 C12 H12B 108(2)
C13 C12 H12B 110(2)
H12A C12 H12B 106(3)
C12 C13 C14 111.3(2)
C12 C13 H13A 107(2)
C14 C13 H13A 110.7(19)
C12 C13 H13B 107(2)
C14 C13 H13B 112(2)
H13A C13 H13B 110(3)
C15 C14 C13 114.2(2)
C15 C14 H14A 108.5(19)
C13 C14 H14A 105.0(18)
C15 C14 H14B 109(2)
C13 C14 H14B 108(2)
H14A C14 H14B 113(3)
C14 C15 C16 114.3(2)
C14 C15 H15A 110(2)
C16 C15 H15A 107(2)
C14 C15 H15B 107(2)
C16 C15 H15B 109(2)
H15A C15 H15B 110(3)
C17 C16 C15 113.2(2)
C17 C16 H16A 107(2)
C15 C16 H16A 106(3)
C17 C16 H16B 110.2(19)
C15 C16 H16B 108.7(19)
H16A C16 H16B 111(3)
C16 C17 H17A 109.5
C16 C17 H17B 109.5
H17A C17 H17B 109.5
C16 C17 H17C 109.5
H17A C17 H17C 109.5
H17B C17 H17C 109.5

loop_
_geom_bond_atom_site_label_1
_geom_bond_atom_site_label_2
_geom_bond_distance
O1 C8 1.222(4)
N1 C8 1.365(4)
N1 C1 1.405(4)
N1 C12 1.454(3)
N2 C10 1.144(4)
N3 C11 1.142(4)
C1 C2 1.383(4)
C1 C6 1.412(4)
C2 C3 1.398(4)
C2 H2 1.02(3)
C3 C4 1.399(4)
C3 H3 0.95(4)
C4 C5 1.395(4)
C4 H4 0.93(4)
C5 C6 1.390(4)
C5 H5 1.01(3)
C6 C7 1.445(4)
C7 C9 1.357(4)
C7 C8 1.515(4)
C9 C10 1.441(4)
C9 C11 1.442(4)
C12 C13 1.518(4)
C12 H12A 1.01(4)
C12 H12B 1.02(4)
C13 C14 1.527(4)
C13 H13A 1.03(3)
C13 H13B 0.91(4)
C14 C15 1.518(4)
C14 H14A 1.12(4)
C14 H14B 0.99(4)
C15 C16 1.526(4)
C15 H15A 1.07(5)
C15 H15B 1.06(4)
C16 C17 1.516(4)
C16 H16A 1.02(5)
C16 H16B 0.99(3)
C17 H17A 0.9800
C17 H17B 0.9800
C17 H17C 0.9800

loop_
_geom_torsion_atom_site_label_1
_geom_torsion_atom_site_label_2
_geom_torsion_atom_site_label_3
_geom_torsion_atom_site_label_4
_geom_torsion
C8 N1 C1 C2 -178.7(3)
C12 N1 C1 C2 2.8(5)
C8 N1 C1 C6 -0.3(3)
C12 N1 C1 C6 -178.7(3)
N1 C1 C2 C3 -179.9(3)
C6 C1 C2 C3 1.8(4)
C1 C2 C3 C4 -0.7(4)
C2 C3 C4 C5 -0.7(4)
C3 C4 C5 C6 1.0(4)
C4 C5 C6 C1 0.0(4)
C4 C5 C6 C7 -179.6(3)
C2 C1 C6 C5 -1.5(4)
N1 C1 C6 C5 179.9(2)
C2 C1 C6 C7 178.2(3)
N1 C1 C6 C7 -0.4(3)
C5 C6 C7 C9 2.2(5)
C1 C6 C7 C9 -177.5(3)
C5 C6 C7 C8 -179.5(3)
C1 C6 C7 C8 0.8(3)
C1 N1 C8 O1 -179.2(3)
C12 N1 C8 O1 -0.7(5)
C1 N1 C8 C7 0.7(3)
C12 N1 C8 C7 179.2(2)
C9 C7 C8 O1 -2.6(5)
C6 C7 C8 O1 179.0(3)
C9 C7 C8 N1 177.5(3)
C6 C7 C8 N1 -0.9(3)
C6 C7 C9 C10 -1.5(5)
C8 C7 C9 C10 -179.5(3)
C6 C7 C9 C11 176.2(3)
C8 C7 C9 C11 -1.8(4)
C8 N1 C12 C13 -81.7(3)
C1 N1 C12 C13 96.6(3)
N1 C12 C13 C14 176.4(2)
C12 C13 C14 C15 -174.6(3)
C13 C14 C15 C16 68.5(3)
C14 C15 C16 C17 173.0(3)

_cod_database_fobs_code 1546651
